data_1540498
loop_
_publ_author_name
'Xue, Jing Yang'
'Izumi, Tomoo'
'Yoshii, Asami'
'Ikemoto, Koki'
'Koretsune, Takashi'
'Akashi, Ryosuke'
'Arita, Ryotaro'
'Taka, Hideo'
'Kita, Hiroshi'
'Sato, Sota'
'Isobe, Hiroyuki'

_publ_section_title
;
 Aromatic hydrocarbon macrocycles for highly efficient organic
 light-emitting devices with single-layer architectures
;
_journal_issue 2
_journal_name_full 'Chem. Sci.'
_journal_page_first 896
_journal_paper_doi 10.1039/C5SC03807C
_journal_volume 7
_journal_year 2016
_chemical_formula_moiety 'C63 H54'
_chemical_formula_sum 'C63 H54'
_chemical_formula_weight 811.12
_chemical_name_systematic 9Me-[9]CMP
_space_group_crystal_system monoclinic
_space_group_IT_number 14
_space_group_name_Hall '-P 2yn'
_space_group_name_H-M_alt 'P 1 21/n 1'
_symmetry_space_group_name_Hall '-P 2yn'
_symmetry_space_group_name_H-M 'P 1 21/n 1'
_atom_sites_solution_hydrogens geom
_atom_sites_solution_primary direct
_atom_sites_solution_secondary difmap
_audit_update_record
;
2015-03-19 deposited with the CCDC.
2015-11-04 downloaded from the CCDC.
;
_cell_angle_alpha 90.0000
_cell_angle_beta 109.502(3)
_cell_angle_gamma 90.0000
_cell_formula_units_Z 4
_cell_length_a 22.263(2)
_cell_length_b 7.4477(8)
_cell_length_c 28.978(3)
_cell_measurement_reflns_used 4162
_cell_measurement_temperature 93
_cell_measurement_theta_max 74.40
_cell_measurement_theta_min 25.80
_cell_volume 4529.1(8)
_computing_cell_refinement 'CrystalClear-SM Expert 2.1 b29'
_computing_data_collection 'CrystalClear-SM Expert 2.1 b29 (Rigaku, 2013)'
_computing_data_reduction 'CrystalClear-SM Expert 2.1 b29'
_computing_molecular_graphics 'CrystalStructure 4.1'
_computing_publication_material 'CrystalStructure 4.1 (Rigaku, 2014)'
_computing_structure_refinement 'SHELXL97 (Sheldrick, 2008)'
_computing_structure_solution 'Superflip (Palatinus, et al., 2007)'
_diffrn_ambient_temperature 93
_diffrn_detector_area_resol_mean 5.814
_diffrn_measured_fraction_theta_full 0.960
_diffrn_measured_fraction_theta_max 0.960
_diffrn_measurement_device_type 'Rigaku XtaLAB P200'
_diffrn_measurement_method \w
_diffrn_radiation_type 'Cu K\a'
_diffrn_radiation_wavelength 1.54187
_diffrn_reflns_av_R_equivalents 0.0518
_diffrn_reflns_laue_measured_fraction_full 0.000
_diffrn_reflns_laue_measured_fraction_max 0.000
_diffrn_reflns_limit_h_max 27
_diffrn_reflns_limit_h_min -27
_diffrn_reflns_limit_k_max 8
_diffrn_reflns_limit_k_min -9
_diffrn_reflns_limit_l_max 35
_diffrn_reflns_limit_l_min -35
_diffrn_reflns_number 89912
_diffrn_reflns_point_group_measured_fraction_full 0.000
_diffrn_reflns_point_group_measured_fraction_max 0.000
_diffrn_reflns_theta_full 74.650
_diffrn_reflns_theta_max 74.650
_diffrn_reflns_theta_min 4.213
_diffrn_standards_number 0
_exptl_absorpt_coefficient_mu 0.504
_exptl_absorpt_correction_T_max 0.985
_exptl_absorpt_correction_T_min 0.836
_exptl_absorpt_correction_type multi-scan
_exptl_absorpt_process_details 'REQAB (Rigaku, 1998)'
_exptl_crystal_colour colorless
_exptl_crystal_density_diffrn 1.189
_exptl_crystal_density_method 'not measured'
_exptl_crystal_description prism
_exptl_crystal_F_000 1728.00
_exptl_crystal_size_max 0.300
_exptl_crystal_size_mid 0.120
_exptl_crystal_size_min 0.030
_refine_diff_density_max 0.42
_refine_diff_density_min -0.25
_refine_ls_extinction_method none
_refine_ls_goodness_of_fit_ref 1.033
_refine_ls_hydrogen_treatment refxyz
_refine_ls_number_parameters 577
_refine_ls_number_reflns 8924
_refine_ls_number_restraints 0
_refine_ls_R_factor_all 0.0604
_refine_ls_R_factor_gt 0.0534
_refine_ls_shift/su_max 0.001
_refine_ls_structure_factor_coef Fsqd
_refine_ls_weighting_details 'w = 1/[\s^2^(Fo^2^)+(0.1090P)^2^+1.0451P] where P=(Fo^2^+2Fc^2^)/3'
_refine_ls_weighting_scheme calc
_refine_ls_wR_factor_gt 0.1502
_refine_ls_wR_factor_ref 0.1562
_reflns_number_gt 7561
_reflns_number_total 8924
_reflns_threshold_expression F^2^>2.0\s(F^2^)
_cod_data_source_file c5sc03807c2.cif
_cod_data_source_block 9Me-[9]CMP
_cod_depositor_comments 'Adding full bibliography for 1540494--1540499.cif.'
_cod_database_code 1540498

loop_
_symmetry_equiv_pos_site_id
_space_group_symop_operation_xyz
1 +X,+Y,+Z
2 1/2-X,1/2+Y,1/2-Z
3 -X,-Y,-Z
4 1/2+X,1/2-Y,1/2+Z

loop_
_atom_site_label
_atom_site_type_symbol
_atom_site_fract_x
_atom_site_fract_y
_atom_site_fract_z
_atom_site_U_iso_or_equiv
_atom_site_adp_type
_atom_site_occupancy
_atom_site_site_symmetry_multiplicity
_atom_site_calc_flag
C1 C 0.24147(7) 0.7261(2) 0.65935(5) 0.0272(3) Uani 1 4 d
H1 H 0.27752 0.75826 0.68662 0.0326 Uiso 1 4 d
C2 C 0.18202(7) 0.7111(2) 0.66540(5) 0.0270(3) Uani 1 4 d
C3 C 0.12955(7) 0.6691(2) 0.62470(5) 0.0287(3) Uani 1 4 d
H3 H 0.0885 0.66411 0.62794 0.0345 Uiso 1 4 d
C4 C 0.13579(7) 0.6341(2) 0.57926(5) 0.0309(3) Uani 1 4 d
C5 C 0.19624(7) 0.6448(2) 0.57468(5) 0.0303(3) Uani 1 4 d
H5 H 0.20133 0.61746 0.54418 0.0363 Uiso 1 4 d
C6 C 0.24912(7) 0.6951(2) 0.61430(5) 0.0281(3) Uani 1 4 d
C7 C 0.07777(7) 0.5901(3) 0.53582(6) 0.0384(4) Uani 1 4 d
H7A H 0.0645 0.69686 0.51514 0.0576 Uiso 1 4 d
H7B H 0.04305 0.55171 0.54727 0.0576 Uiso 1 4 d
H7C H 0.08804 0.49317 0.51683 0.0576 Uiso 1 4 d
C8 C 0.33786(7) 0.5973(2) 0.58396(5) 0.0273(3) Uani 1 4 d
H8 H 0.31282 0.49743 0.5682 0.0328 Uiso 1 4 d
C9 C 0.31319(7) 0.7206(2) 0.60916(5) 0.0279(3) Uani 1 4 d
C10 C 0.34992(7) 0.8694(2) 0.63084(5) 0.0296(3) Uani 1 4 d
H10 H 0.33364 0.95228 0.64862 0.0355 Uiso 1 4 d
C11 C 0.40993(7) 0.8994(2) 0.62705(5) 0.0299(3) Uani 1 4 d
C12 C 0.43432(7) 0.7716(2) 0.60309(5) 0.0289(3) Uani 1 4 d
H12 H 0.47576 0.78812 0.60122 0.0347 Uiso 1 4 d
C13 C 0.39938(6) 0.6198(2) 0.58175(5) 0.0266(3) Uani 1 4 d
C14 C 0.44636(8) 1.0694(3) 0.64688(6) 0.0380(4) Uani 1 4 d
H14A H 0.43456 1.11305 0.67458 0.0570 Uiso 1 4 d
H14B H 0.43597 1.16092 0.62112 0.0570 Uiso 1 4 d
H14C H 0.4922 1.04445 0.6578 0.0570 Uiso 1 4 d
C15 C 0.49151(6) 0.4353(2) 0.57816(5) 0.0261(3) Uani 1 4 d
H15 H 0.51576 0.48273 0.60924 0.0313 Uiso 1 4 d
C16 C 0.42775(6) 0.4865(2) 0.55686(5) 0.0270(3) Uani 1 4 d
C17 C 0.39273(7) 0.4183(2) 0.51102(5) 0.0290(3) Uani 1 4 d
H17 H 0.34903 0.44936 0.49674 0.0348 Uiso 1 4 d
C18 C 0.42077(7) 0.3052(2) 0.48585(5) 0.0287(3) Uani 1 4 d
C19 C 0.48399(7) 0.2531(2) 0.50831(5) 0.0280(3) Uani 1 4 d
H19 H 0.50289 0.17274 0.49168 0.0336 Uiso 1 4 d
C20 C 0.52029(7) 0.3161(2) 0.55477(5) 0.0268(3) Uani 1 4 d
C21 C 0.38486(7) 0.2542(2) 0.43369(5) 0.0324(3) Uani 1 4 d
H21A H 0.40463 0.14814 0.42479 0.0486 Uiso 1 4 d
H21B H 0.38604 0.35418 0.41201 0.0486 Uiso 1 4 d
H21C H 0.3405 0.22714 0.43026 0.0486 Uiso 1 4 d
C22 C 0.61855(7) 0.2716(2) 0.62843(5) 0.0272(3) Uani 1 4 d
H22 H 0.59509 0.31158 0.6485 0.0327 Uiso 1 4 d
C23 C 0.58822(7) 0.2621(2) 0.57782(5) 0.0267(3) Uani 1 4 d
C24 C 0.62356(7) 0.2033(2) 0.54881(5) 0.0285(3) Uani 1 4 d
H24 H 0.60386 0.19852 0.51427 0.0342 Uiso 1 4 d
C25 C 0.68710(7) 0.1516(2) 0.56964(5) 0.0289(3) Uani 1 4 d
C26 C 0.71577(7) 0.1616(2) 0.61995(5) 0.0286(3) Uani 1 4 d
H26 H 0.75898 0.12572 0.63423 0.0344 Uiso 1 4 d
C27 C 0.68266(7) 0.2235(2) 0.65039(5) 0.0273(3) Uani 1 4 d
C28 C 0.72279(7) 0.0811(2) 0.53730(6) 0.0345(4) Uani 1 4 d
H28A H 0.7191 0.16698 0.51088 0.0518 Uiso 1 4 d
H28B H 0.70462 -0.0345 0.52324 0.0518 Uiso 1 4 d
H28C H 0.76782 0.06498 0.55681 0.0518 Uiso 1 4 d
C29 C 0.68139(7) 0.2388(2) 0.73745(5) 0.0275(3) Uani 1 4 d
H29 H 0.63614 0.23528 0.7254 0.0330 Uiso 1 4 d
C30 C 0.71522(7) 0.2369(2) 0.70440(5) 0.0276(3) Uani 1 4 d
C31 C 0.78162(7) 0.2487(2) 0.72352(5) 0.0298(3) Uani 1 4 d
H31 H 0.80512 0.25444 0.70157 0.0358 Uiso 1 4 d
C32 C 0.81451(7) 0.2521(2) 0.77374(6) 0.0319(3) Uani 1 4 d
C33 C 0.77979(7) 0.2489(2) 0.80534(5) 0.0306(3) Uani 1 4 d
H33 H 0.80159 0.24888 0.83966 0.0367 Uiso 1 4 d
C34 C 0.71339(7) 0.2456(2) 0.78779(5) 0.0278(3) Uani 1 4 d
C35 C 0.88626(7) 0.2635(3) 0.79374(6) 0.0434(4) Uani 1 4 d
H35A H 0.90183 0.32398 0.7699 0.0651 Uiso 1 4 d
H35B H 0.90421 0.14214 0.79988 0.0651 Uiso 1 4 d
H35C H 0.89934 0.33164 0.82443 0.0651 Uiso 1 4 d
C36 C 0.63441(6) 0.3914(2) 0.81984(5) 0.0272(3) Uani 1 4 d
H36 H 0.62351 0.46999 0.79246 0.0327 Uiso 1 4 d
C37 C 0.67920(7) 0.2559(2) 0.82377(5) 0.0284(3) Uani 1 4 d
C38 C 0.69343(7) 0.1366(2) 0.86311(5) 0.0322(3) Uani 1 4 d
H38 H 0.72438 0.04535 0.86634 0.0386 Uiso 1 4 d
C39 C 0.66270(8) 0.1502(2) 0.89765(5) 0.0357(4) Uani 1 4 d
C40 C 0.61942(7) 0.2888(2) 0.89352(5) 0.0335(4) Uani 1 4 d
H40 H 0.59883 0.29879 0.91732 0.0401 Uiso 1 4 d
C41 C 0.60524(6) 0.4138(2) 0.85545(5) 0.0286(3) Uani 1 4 d
C42 C 0.67605(10) 0.0140(3) 0.93836(7) 0.0514(5) Uani 1 4 d
H42A H 0.64447 -0.08272 0.9286 0.0770 Uiso 1 4 d
H42B H 0.67354 0.07229 0.96798 0.0770 Uiso 1 4 d
H42C H 0.71882 -0.03604 0.94496 0.0770 Uiso 1 4 d
C43 C 0.50934(6) 0.5535(2) 0.86924(5) 0.0288(3) Uani 1 4 d
H43 H 0.5055 0.4513 0.88766 0.0345 Uiso 1 4 d
C44 C 0.56041(6) 0.5660(2) 0.85135(5) 0.0285(3) Uani 1 4 d
C45 C 0.56657(7) 0.7230(2) 0.82672(5) 0.0299(3) Uani 1 4 d
H45 H 0.6025 0.73594 0.81627 0.0359 Uiso 1 4 d
C46 C 0.52188(7) 0.8607(2) 0.81704(5) 0.0315(3) Uani 1 4 d
C47 C 0.47057(7) 0.8417(2) 0.83364(5) 0.0310(3) Uani 1 4 d
H47 H 0.43918 0.93344 0.82682 0.0372 Uiso 1 4 d
C48 C 0.46400(7) 0.6908(2) 0.86013(5) 0.0293(3) Uani 1 4 d
C49 C 0.52659(8) 1.0229(2) 0.78756(6) 0.0388(4) Uani 1 4 d
H49A H 0.51084 1.12864 0.80012 0.0582 Uiso 1 4 d
H49B H 0.50084 1.00391 0.75317 0.0582 Uiso 1 4 d
H49C H 0.57117 1.04201 0.79019 0.0582 Uiso 1 4 d
C50 C 0.34718(7) 0.7130(2) 0.83664(5) 0.0282(3) Uani 1 4 d
H50 H 0.34735 0.74813 0.80517 0.0338 Uiso 1 4 d
C51 C 0.40481(7) 0.6742(2) 0.87302(5) 0.0289(3) Uani 1 4 d
C52 C 0.40449(7) 0.6227(2) 0.91913(5) 0.0318(3) Uani 1 4 d
H52 H 0.44332 0.59165 0.94392 0.0382 Uiso 1 4 d
C53 C 0.34730(7) 0.6166(2) 0.92911(5) 0.0319(3) Uani 1 4 d
C54 C 0.29035(7) 0.6570(2) 0.89211(5) 0.0302(3) Uani 1 4 d
H54 H 0.25156 0.654 0.89905 0.0362 Uiso 1 4 d
C55 C 0.28914(7) 0.7017(2) 0.84513(5) 0.0280(3) Uani 1 4 d
C56 C 0.34729(8) 0.5682(3) 0.97952(6) 0.0409(4) Uani 1 4 d
H56A H 0.31996 0.46329 0.97746 0.0614 Uiso 1 4 d
H56B H 0.33104 0.66971 0.99339 0.0614 Uiso 1 4 d
H56C H 0.39084 0.54023 1.00053 0.0614 Uiso 1 4 d
C57 C 0.22820(7) 0.6924(2) 0.75625(5) 0.0264(3) Uani 1 4 d
H57 H 0.26263 0.62654 0.75217 0.0317 Uiso 1 4 d
C58 C 0.22988(7) 0.7372(2) 0.80338(5) 0.0272(3) Uani 1 4 d
C59 C 0.17698(7) 0.8234(2) 0.80900(5) 0.0284(3) Uani 1 4 d
H59 H 0.17691 0.85182 0.84094 0.0340 Uiso 1 4 d
C60 C 0.12426(7) 0.8685(2) 0.76849(5) 0.0289(3) Uani 1 4 d
C61 C 0.12524(7) 0.8274(2) 0.72173(5) 0.0283(3) Uani 1 4 d
H61 H 0.08967 0.85867 0.69398 0.0339 Uiso 1 4 d
C62 C 0.17722(7) 0.7417(2) 0.71486(5) 0.0262(3) Uani 1 4 d
C63 C 0.06872(7) 0.9710(3) 0.77483(6) 0.0348(4) Uani 1 4 d
H63A H 0.05884 1.07486 0.7528 0.0522 Uiso 1 4 d
H63B H 0.08001 1.01223 0.80878 0.0522 Uiso 1 4 d
H63C H 0.0314 0.8922 0.76701 0.0522 Uiso 1 4 d

loop_
_atom_site_aniso_label
_atom_site_aniso_U_11
_atom_site_aniso_U_22
_atom_site_aniso_U_33
_atom_site_aniso_U_12
_atom_site_aniso_U_13
_atom_site_aniso_U_23
C1 0.0245(7) 0.0286(8) 0.0277(7) 0.0008(6) 0.0076(5) 0.0014(6)
C2 0.0268(7) 0.0246(8) 0.0307(7) 0.0014(6) 0.0112(6) 0.0017(6)
C3 0.0225(7) 0.0309(8) 0.0338(7) 0.0009(6) 0.0108(6) 0.0039(6)
C4 0.0265(7) 0.0335(9) 0.0309(7) -0.0010(6) 0.0072(6) -0.0003(6)
C5 0.0306(7) 0.0343(9) 0.0265(7) 0.0009(6) 0.0104(6) -0.0015(6)
C6 0.0262(7) 0.0292(8) 0.0299(7) 0.0018(6) 0.0105(6) 0.0017(6)
C7 0.0270(7) 0.0537(11) 0.0318(8) -0.0040(7) 0.0063(6) -0.0021(7)
C8 0.0243(7) 0.0335(8) 0.0231(6) 0.0006(6) 0.0064(5) 0.0015(6)
C9 0.0244(7) 0.0349(9) 0.0234(6) 0.0027(6) 0.0069(5) 0.0041(6)
C10 0.0274(7) 0.0328(9) 0.0291(7) 0.0028(6) 0.0100(6) 0.0007(6)
C11 0.0267(7) 0.0340(9) 0.0289(7) 0.0002(6) 0.0091(6) 0.0030(6)
C12 0.0229(7) 0.0371(9) 0.0272(7) 0.0009(6) 0.0091(5) 0.0035(6)
C13 0.0237(6) 0.0340(8) 0.0216(6) 0.0035(6) 0.0072(5) 0.0051(6)
C14 0.0346(8) 0.0369(10) 0.0450(9) -0.0032(7) 0.0166(7) -0.0033(7)
C15 0.0234(6) 0.0314(8) 0.0224(6) -0.0001(6) 0.0062(5) 0.0024(6)
C16 0.0243(7) 0.0319(8) 0.0255(7) 0.0008(6) 0.0094(5) 0.0045(6)
C17 0.0231(6) 0.0346(9) 0.0282(7) -0.0002(6) 0.0071(5) 0.0033(6)
C18 0.0276(7) 0.0304(8) 0.0275(7) -0.0031(6) 0.0082(6) 0.0020(6)
C19 0.0289(7) 0.0288(8) 0.0275(7) -0.0000(6) 0.0109(6) 0.0005(6)
C20 0.0243(7) 0.0316(8) 0.0251(7) 0.0008(6) 0.0090(5) 0.0039(6)
C21 0.0294(7) 0.0357(9) 0.0303(8) -0.0028(7) 0.0076(6) -0.0007(6)
C22 0.0253(7) 0.0298(8) 0.0277(7) 0.0023(6) 0.0103(6) 0.0013(6)
C23 0.0252(7) 0.0270(8) 0.0279(7) 0.0014(6) 0.0088(6) 0.0026(6)
C24 0.0280(7) 0.0319(8) 0.0255(7) 0.0010(6) 0.0086(6) 0.0018(6)
C25 0.0284(7) 0.0297(8) 0.0307(7) 0.0017(6) 0.0125(6) 0.0023(6)
C26 0.0222(6) 0.0314(8) 0.0320(7) 0.0023(6) 0.0087(6) 0.0022(6)
C27 0.0257(7) 0.0273(8) 0.0286(7) 0.0002(6) 0.0090(6) 0.0028(6)
C28 0.0313(7) 0.0416(10) 0.0331(8) 0.0046(7) 0.0140(6) -0.0004(7)
C29 0.0231(7) 0.0298(8) 0.0282(7) 0.0030(6) 0.0066(5) 0.0012(6)
C30 0.0249(7) 0.0282(8) 0.0287(7) 0.0023(6) 0.0075(6) 0.0016(6)
C31 0.0247(7) 0.0352(9) 0.0300(7) 0.0031(6) 0.0096(6) 0.0009(6)
C32 0.0243(7) 0.0365(9) 0.0326(8) 0.0017(6) 0.0065(6) -0.0006(6)
C33 0.0268(7) 0.0351(9) 0.0262(7) 0.0026(6) 0.0040(6) -0.0008(6)
C34 0.0265(7) 0.0267(8) 0.0290(7) 0.0030(6) 0.0077(6) 0.0004(6)
C35 0.0249(8) 0.0700(14) 0.0321(8) 0.0009(8) 0.0052(6) -0.0013(8)
C36 0.0229(6) 0.0315(8) 0.0245(6) -0.0018(6) 0.0043(5) -0.0002(6)
C37 0.0228(7) 0.0341(9) 0.0250(7) -0.0011(6) 0.0036(5) -0.0020(6)
C38 0.0296(7) 0.0372(9) 0.0275(7) 0.0063(7) 0.0066(6) 0.0014(6)
C39 0.0369(8) 0.0414(10) 0.0276(7) 0.0062(7) 0.0090(6) 0.0035(7)
C40 0.0310(7) 0.0440(10) 0.0248(7) 0.0046(7) 0.0084(6) 0.0011(6)
C41 0.0218(6) 0.0344(9) 0.0267(7) -0.0018(6) 0.0045(5) -0.0028(6)
C42 0.0633(12) 0.0572(13) 0.0379(9) 0.0231(10) 0.0227(8) 0.0155(8)
C43 0.0247(7) 0.0346(9) 0.0248(7) -0.0015(6) 0.0053(5) -0.0023(6)
C44 0.0224(6) 0.0352(9) 0.0248(7) -0.0011(6) 0.0037(5) -0.0041(6)
C45 0.0224(7) 0.0357(9) 0.0314(7) -0.0027(6) 0.0086(6) -0.0035(6)
C46 0.0271(7) 0.0337(9) 0.0317(7) -0.0020(6) 0.0074(6) -0.0039(6)
C47 0.0264(7) 0.0316(9) 0.0337(7) 0.0016(6) 0.0083(6) -0.0037(6)
C48 0.0252(7) 0.0353(9) 0.0251(7) -0.0014(6) 0.0056(5) -0.0058(6)
C49 0.0339(8) 0.0360(10) 0.0480(9) 0.0008(7) 0.0158(7) 0.0025(7)
C50 0.0281(7) 0.0304(8) 0.0273(7) -0.0007(6) 0.0110(6) -0.0003(6)
C51 0.0274(7) 0.0288(8) 0.0299(7) -0.0003(6) 0.0090(6) -0.0041(6)
C52 0.0300(7) 0.0352(9) 0.0278(7) 0.0023(7) 0.0064(6) -0.0026(6)
C53 0.0351(8) 0.0335(9) 0.0278(7) -0.0022(7) 0.0112(6) -0.0033(6)
C54 0.0284(7) 0.0337(9) 0.0311(7) -0.0023(6) 0.0135(6) -0.0034(6)
C55 0.0265(7) 0.0280(8) 0.0297(7) -0.0011(6) 0.0097(6) -0.0027(6)
C56 0.0420(9) 0.0539(12) 0.0279(8) 0.0008(8) 0.0130(6) -0.0014(7)
C57 0.0228(6) 0.0277(8) 0.0308(7) -0.0014(6) 0.0117(5) 0.0001(6)
C58 0.0251(7) 0.0272(8) 0.0302(7) -0.0023(6) 0.0107(6) 0.0008(6)
C59 0.0291(7) 0.0297(8) 0.0292(7) -0.0019(6) 0.0136(6) -0.0013(6)
C60 0.0270(7) 0.0278(8) 0.0344(7) -0.0012(6) 0.0134(6) 0.0010(6)
C61 0.0241(7) 0.0298(8) 0.0308(7) -0.0006(6) 0.0090(5) 0.0035(6)
C62 0.0246(7) 0.0256(8) 0.0300(7) -0.0032(6) 0.0112(6) 0.0003(6)
C63 0.0312(8) 0.0413(10) 0.0333(8) 0.0082(7) 0.0125(6) 0.0009(7)

loop_
_atom_type_symbol
_atom_type_description
_atom_type_scat_dispersion_real
_atom_type_scat_dispersion_imag
_atom_type_scat_source
C C 0.0181 0.0091
;
International Tables for Crystallography
(Vol. C, Tables 4.2.6.8 and 6.1.1.4)
;
H H 0.0000 0.0000
;
International Tables for Crystallography
(Vol. C, Table 6.1.1.4)
;

loop_
_geom_angle_atom_site_label_1
_geom_angle_atom_site_label_2
_geom_angle_atom_site_label_3
_geom_angle
_geom_angle_publ_flag
C2 C1 C6 121.51(12) yes
C1 C2 C3 118.34(14) yes
C1 C2 C62 118.94(12) yes
C3 C2 C62 122.72(15) yes
C2 C3 C4 121.52(15) yes
C3 C4 C5 118.80(12) yes
C3 C4 C7 120.09(15) yes
C5 C4 C7 121.10(14) yes
C4 C5 C6 120.82(15) yes
C1 C6 C5 118.91(15) yes
C1 C6 C9 119.49(12) yes
C5 C6 C9 121.59(14) yes
C9 C8 C13 120.43(14) yes
C6 C9 C8 121.62(14) yes
C6 C9 C10 119.40(15) yes
C8 C9 C10 118.97(15) yes
C9 C10 C11 121.63(15) yes
C10 C11 C12 118.27(14) yes
C10 C11 C14 120.76(15) yes
C12 C11 C14 120.94(15) yes
C11 C12 C13 121.55(15) yes
C8 C13 C12 119.03(15) yes
C8 C13 C16 121.48(13) yes
C12 C13 C16 119.49(13) yes
C16 C15 C20 121.46(12) yes
C13 C16 C15 120.07(12) yes
C13 C16 C17 120.89(12) yes
C15 C16 C17 118.95(15) yes
C16 C17 C18 120.98(13) yes
C17 C18 C19 118.93(12) yes
C17 C18 C21 119.93(13) yes
C19 C18 C21 120.92(15) yes
C18 C19 C20 121.60(15) yes
C15 C20 C19 117.99(13) yes
C15 C20 C23 121.05(12) yes
C19 C20 C23 120.94(15) yes
C23 C22 C27 121.74(15) yes
C20 C23 C22 121.31(15) yes
C20 C23 C24 120.34(12) yes
C22 C23 C24 118.34(13) yes
C23 C24 C25 121.27(12) yes
C24 C25 C26 119.03(15) yes
C24 C25 C28 119.68(12) yes
C26 C25 C28 121.26(13) yes
C25 C26 C27 121.71(13) yes
C22 C27 C26 117.88(12) yes
C22 C27 C30 121.57(15) yes
C26 C27 C30 120.55(13) yes
C30 C29 C34 120.77(14) yes
C27 C30 C29 122.23(13) yes
C27 C30 C31 119.94(15) yes
C29 C30 C31 117.83(12) yes
C30 C31 C32 122.18(16) yes
C31 C32 C33 118.45(14) yes
C31 C32 C35 121.45(16) yes
C33 C32 C35 120.08(14) yes
C32 C33 C34 121.22(13) yes
C29 C34 C33 119.45(15) yes
C29 C34 C37 122.29(13) yes
C33 C34 C37 118.23(12) yes
C37 C36 C41 121.34(14) yes
C34 C37 C36 119.98(14) yes
C34 C37 C38 120.75(14) yes
C36 C37 C38 119.19(15) yes
C37 C38 C39 120.61(15) yes
C38 C39 C40 119.02(15) yes
C38 C39 C42 119.86(17) yes
C40 C39 C42 121.12(17) yes
C39 C40 C41 122.04(16) yes
C36 C41 C40 117.67(14) yes
C36 C41 C44 119.68(13) yes
C40 C41 C44 122.64(15) yes
C44 C43 C48 120.35(15) yes
C41 C44 C43 121.67(14) yes
C41 C44 C45 119.97(14) yes
C43 C44 C45 118.27(14) yes
C44 C45 C46 122.22(16) yes
C45 C46 C47 118.15(15) yes
C45 C46 C49 121.75(16) yes
C47 C46 C49 120.05(14) yes
C46 C47 C48 121.50(15) yes
C43 C48 C47 119.39(16) yes
C43 C48 C51 122.33(15) yes
C47 C48 C51 117.95(14) yes
C51 C50 C55 121.82(14) yes
C48 C51 C50 117.48(14) yes
C48 C51 C52 123.49(12) yes
C50 C51 C52 119.03(15) yes
C51 C52 C53 120.30(12) yes
C52 C53 C54 119.46(14) yes
C52 C53 C56 120.28(12) yes
C54 C53 C56 120.26(15) yes
C53 C54 C55 121.30(15) yes
C50 C55 C54 118.00(12) yes
C50 C55 C58 117.91(14) yes
C54 C55 C58 124.09(15) yes
C58 C57 C62 121.76(15) yes
C55 C58 C57 118.75(14) yes
C55 C58 C59 122.72(14) yes
C57 C58 C59 118.43(12) yes
C58 C59 C60 121.14(14) yes
C59 C60 C61 118.83(15) yes
C59 C60 C63 120.68(14) yes
C61 C60 C63 120.38(12) yes
C60 C61 C62 121.47(12) yes
C2 C62 C57 119.14(14) yes
C2 C62 C61 122.50(12) yes
C57 C62 C61 118.24(14) yes
H1 C1 C2 119.26(15) no
H1 C1 C6 119.23(16) no
C2 C3 H3 119.23(15) no
H3 C3 C4 119.24(12) no
C4 C5 H5 119.59(13) no
H5 C5 C6 119.59(16) no
C4 C7 H7A 109.48(16) no
C4 C7 H7B 109.47(15) no
C4 C7 H7C 109.48(14) no
H7A C7 H7B 109.45(16) no
H7A C7 H7C 109.48(17) no
H7B C7 H7C 109.47(18) no
H8 C8 C9 119.77(16) no
H8 C8 C13 119.79(16) no
C9 C10 H10 119.19(16) no
H10 C10 C11 119.18(15) no
C11 C12 H12 119.22(15) no
H12 C12 C13 119.22(16) no
C11 C14 H14A 109.47(17) no
C11 C14 H14B 109.47(13) no
C11 C14 H14C 109.47(16) no
H14A C14 H14B 109.47(18) no
H14A C14 H14C 109.48(14) no
H14B C14 H14C 109.46(19) no
H15 C15 C16 119.27(15) no
H15 C15 C20 119.28(12) no
C16 C17 H17 119.49(16) no
H17 C17 C18 119.52(13) no
C18 C19 H19 119.19(13) no
H19 C19 C20 119.20(14) no
C18 C21 H21A 109.48(12) no
C18 C21 H21B 109.48(14) no
C18 C21 H21C 109.49(15) no
H21A C21 H21B 109.46(16) no
H21A C21 H21C 109.47(16) no
H21B C21 H21C 109.46(13) no
H22 C22 C23 119.12(14) no
H22 C22 C27 119.13(13) no
C23 C24 H24 119.35(14) no
H24 C24 C25 119.38(16) no
C25 C26 H26 119.16(17) no
H26 C26 C27 119.13(13) no
C25 C28 H28A 109.47(15) no
C25 C28 H28B 109.48(15) no
C25 C28 H28C 109.46(14) no
H28A C28 H28B 109.47(15) no
H28A C28 H28C 109.47(17) no
H28B C28 H28C 109.47(16) no
H29 C29 C30 119.61(13) no
H29 C29 C34 119.62(17) no
C30 C31 H31 118.92(13) no
H31 C31 C32 118.91(14) no
C32 C33 H33 119.37(14) no
H33 C33 C34 119.40(17) no
C32 C35 H35A 109.46(14) no
C32 C35 H35B 109.48(17) no
C32 C35 H35C 109.47(16) no
H35A C35 H35B 109.47(19) no
H35A C35 H35C 109.5(2) no
H35B C35 H35C 109.47(15) no
H36 C36 C37 119.32(16) no
H36 C36 C41 119.34(14) no
C37 C38 H38 119.69(17) no
H38 C38 C39 119.71(15) no
C39 C40 H40 118.99(16) no
H40 C40 C41 118.97(16) no
C39 C42 H42A 109.49(15) no
C39 C42 H42B 109.47(19) no
C39 C42 H42C 109.5(2) no
H42A C42 H42B 109.5(2) no
H42A C42 H42C 109.5(2) no
H42B C42 H42C 109.47(16) no
H43 C43 C44 119.82(15) no
H43 C43 C48 119.82(15) no
C44 C45 H45 118.89(15) no
H45 C45 C46 118.89(16) no
C46 C47 H47 119.24(16) no
H47 C47 C48 119.26(17) no
C46 C49 H49A 109.47(17) no
C46 C49 H49B 109.48(15) no
C46 C49 H49C 109.46(14) no
H49A C49 H49B 109.48(15) no
H49A C49 H49C 109.46(16) no
H49B C49 H49C 109.48(19) no
H50 C50 C51 119.09(16) no
H50 C50 C55 119.09(13) no
C51 C52 H52 119.86(16) no
H52 C52 C53 119.84(15) no
C53 C54 H54 119.35(15) no
H54 C54 C55 119.35(13) no
C53 C56 H56A 109.45(14) no
C53 C56 H56B 109.47(16) no
C53 C56 H56C 109.47(17) no
H56A C56 H56B 109.47(19) no
H56A C56 H56C 109.48(18) no
H56B C56 H56C 109.48(16) no
H57 C57 C58 119.12(12) no
H57 C57 C62 119.12(15) no
C58 C59 H59 119.42(12) no
H59 C59 C60 119.43(16) no
C60 C61 H61 119.28(16) no
H61 C61 C62 119.26(15) no
C60 C63 H63A 109.47(16) no
C60 C63 H63B 109.47(12) no
C60 C63 H63C 109.47(16) no
H63A C63 H63B 109.47(18) no
H63A C63 H63C 109.48(13) no
H63B C63 H63C 109.47(18) no

loop_
_geom_bond_atom_site_label_1
_geom_bond_atom_site_label_2
_geom_bond_distance
_geom_bond_publ_flag
C1 C2 1.396(2) yes
C1 C6 1.391(2) yes
C2 C3 1.3905(18) yes
C2 C62 1.490(2) yes
C3 C4 1.394(2) yes
C4 C5 1.398(2) yes
C4 C7 1.5083(19) yes
C5 C6 1.3935(18) yes
C6 C9 1.495(2) yes
C8 C9 1.395(2) yes
C8 C13 1.402(2) yes
C9 C10 1.396(2) yes
C10 C11 1.395(2) yes
C11 C12 1.391(2) yes
C11 C14 1.510(2) yes
C12 C13 1.395(2) yes
C13 C16 1.486(2) yes
C15 C16 1.3987(18) yes
C15 C20 1.396(2) yes
C16 C17 1.3925(18) yes
C17 C18 1.391(2) yes
C18 C19 1.394(2) yes
C18 C21 1.5038(19) yes
C19 C20 1.4000(18) yes
C20 C23 1.490(2) yes
C22 C23 1.3966(19) yes
C22 C27 1.401(2) yes
C23 C24 1.400(2) yes
C24 C25 1.394(2) yes
C25 C26 1.3846(19) yes
C25 C28 1.511(3) yes
C26 C27 1.403(2) yes
C27 C30 1.4925(19) yes
C29 C30 1.402(2) yes
C29 C34 1.3944(18) yes
C30 C31 1.397(2) yes
C31 C32 1.394(2) yes
C32 C33 1.382(3) yes
C32 C35 1.509(2) yes
C33 C34 1.394(2) yes
C34 C37 1.484(2) yes
C36 C37 1.396(2) yes
C36 C41 1.401(2) yes
C37 C38 1.396(2) yes
C38 C39 1.392(3) yes
C39 C40 1.390(2) yes
C39 C42 1.508(3) yes
C40 C41 1.397(2) yes
C41 C44 1.489(2) yes
C43 C44 1.401(2) yes
C43 C48 1.399(2) yes
C44 C45 1.400(2) yes
C45 C46 1.390(2) yes
C46 C47 1.387(2) yes
C46 C49 1.504(2) yes
C47 C48 1.396(2) yes
C48 C51 1.490(2) yes
C50 C51 1.3921(18) yes
C50 C55 1.396(2) yes
C51 C52 1.392(2) yes
C52 C53 1.397(2) yes
C53 C54 1.3928(18) yes
C53 C56 1.505(2) yes
C54 C55 1.393(2) yes
C55 C58 1.4861(18) yes
C57 C58 1.394(2) yes
C57 C62 1.3973(18) yes
C58 C59 1.398(2) yes
C59 C60 1.3959(18) yes
C60 C61 1.396(2) yes
C60 C63 1.516(2) yes
C61 C62 1.393(2) yes
C1 H1 0.9500(13) no
C3 H3 0.9501(17) no
C5 H5 0.9499(16) no
C7 H7A 0.9799(19) no
C7 H7B 0.9801(18) no
C7 H7C 0.980(2) no
C8 H8 0.9499(15) no
C10 H10 0.9500(17) no
C12 H12 0.9501(17) no
C14 H14A 0.980(2) no
C14 H14B 0.9800(18) no
C14 H14C 0.9800(17) no
C15 H15 0.9501(13) no
C17 H17 0.9501(14) no
C19 H19 0.9500(17) no
C21 H21A 0.9800(17) no
C21 H21B 0.9801(17) no
C21 H21C 0.9800(16) no
C22 H22 0.9501(17) no
C24 H24 0.9499(13) no
C26 H26 0.9499(14) no
C28 H28A 0.9800(18) no
C28 H28B 0.9800(17) no
C28 H28C 0.9801(14) no
C29 H29 0.9500(15) no
C31 H31 0.9499(17) no
C33 H33 0.9499(13) no
C35 H35A 0.980(2) no
C35 H35B 0.980(2) no
C35 H35C 0.9801(18) no
C36 H36 0.9500(15) no
C38 H38 0.9501(16) no
C40 H40 0.9500(17) no
C42 H42A 0.980(2) no
C42 H42B 0.980(2) no
C42 H42C 0.980(2) no
C43 H43 0.9500(16) no
C45 H45 0.9500(17) no
C47 H47 0.9499(16) no
C49 H49A 0.9800(19) no
C49 H49B 0.9800(15) no
C49 H49C 0.9801(18) no
C50 H50 0.9500(15) no
C52 H52 0.9499(13) no
C54 H54 0.9501(17) no
C56 H56A 0.9800(19) no
C56 H56B 0.980(2) no
C56 H56C 0.9798(15) no
C57 H57 0.9500(17) no
C59 H59 0.9499(15) no
C61 H61 0.9501(13) no
C63 H63A 0.9800(18) no
C63 H63B 0.9799(17) no
C63 H63C 0.9800(16) no

loop_
_geom_contact_atom_site_label_1
_geom_contact_atom_site_label_2
_geom_contact_distance
_geom_contact_publ_flag
_geom_contact_site_symmetry_2
C1 C4 2.7831(18) no .
C1 C10 2.997(2) no .
C1 C57 2.931(2) no .
C2 C5 2.795(2) no .
C3 C6 2.784(2) no .
C3 C61 3.080(2) no .
C5 C8 3.094(2) no .
C8 C11 2.803(2) no .
C8 C17 3.076(2) no .
C9 C12 2.786(2) no .
C10 C13 2.782(2) no .
C12 C15 3.005(2) no .
C15 C18 2.7859(19) no .
C15 C22 2.9763(19) no .
C16 C19 2.783(2) no .
C17 C20 2.801(2) no .
C19 C24 2.955(2) no .
C22 C25 2.787(2) no .
C22 C29 3.0077(19) no .
C23 C26 2.793(2) no .
C24 C27 2.7987(19) no .
C26 C31 2.9392(19) no .
C29 C32 2.796(2) no .
C29 C36 3.123(2) no .
C30 C33 2.7969(19) no .
C31 C34 2.769(2) no .
C33 C36 3.562(2) no .
C33 C38 3.057(2) no .
C36 C39 2.786(2) no .
C36 C45 2.936(2) no .
C37 C40 2.777(2) no .
C38 C41 2.806(2) no .
C40 C43 3.039(2) no .
C43 C46 2.807(2) no .
C43 C52 3.171(2) no .
C44 C47 2.792(2) no .
C45 C48 2.772(2) no .
C47 C50 2.938(2) no .
C50 C53 2.773(2) no .
C50 C57 2.8891(18) no .
C51 C54 2.785(2) no .
C52 C55 2.8040(18) no .
C54 C59 3.1062(19) no .
C57 C60 2.784(2) no .
C58 C61 2.7922(18) no .
C59 C62 2.797(2) no .
C1 C54 3.510(2) no 2_556
C1 C59 3.467(2) no 2_546
C3 C50 3.560(2) no 2_546
C3 C52 3.600(2) no 2_556
C5 C56 3.512(3) no 2_556
C6 C54 3.540(2) no 2_556
C6 C59 3.587(2) no 2_546
C15 C19 3.588(2) no 3_666
C17 C24 3.265(2) no 3_666
C18 C20 3.477(2) no 3_666
C19 C15 3.588(2) no 3_666
C20 C18 3.477(2) no 3_666
C21 C24 3.459(2) no 3_656
C21 C25 3.407(2) no 3_656
C24 C17 3.265(2) no 3_666
C24 C21 3.459(2) no 3_656
C25 C21 3.407(2) no 3_656
C36 C49 3.559(2) no 1_545
C49 C36 3.559(2) no 1_565
C50 C3 3.560(2) no 2_556
C50 C61 3.489(2) no 2_546
C52 C3 3.600(2) no 2_546
C54 C1 3.510(2) no 2_546
C54 C6 3.540(2) no 2_546
C56 C5 3.512(3) no 2_546
C59 C1 3.467(2) no 2_556
C59 C6 3.587(2) no 2_556
C61 C50 3.489(2) no 2_556
C1 H3 3.2512(15) no .
C1 H5 3.2558(14) no .
C1 H10 2.7514(16) no .
C1 H57 2.6759(15) no .
H1 C3 3.2506(14) no .
H1 C5 3.2544(13) no .
H1 C9 2.6340(17) no .
H1 C10 2.7632(17) no .
H1 H10 2.40420(14) no .
H1 H50 3.2647(3) no .
H1 C57 2.6452(17) no .
H1 H57 2.25850(18) no .
H1 C62 2.6251(17) no .
C2 H57 2.6318(13) no .
C2 H61 2.6941(17) no .
C3 H5 3.2612(17) no .
C3 H7A 3.0249(13) no .
C3 H7B 2.5734(13) no .
C3 H7C 3.2269(15) no .
C3 H61 2.8288(17) no .
H3 C5 3.2600(18) no .
H3 C7 2.6573(18) no .
H3 H7A 3.1406(3) no .
H3 H7B 2.3685(2) no .
H3 H7C 3.4591(3) no .
H3 C61 2.8375(14) no .
H3 H61 2.39361(18) no .
H3 C62 2.6940(13) no .
C5 H7A 2.8897(14) no .
C5 H7B 3.3067(16) no .
C5 H7C 2.6818(14) no .
C5 H8 2.8813(17) no .
H5 C7 2.6874(16) no .
H5 H7A 2.9370(3) no .
H5 H7B 3.5883(3) no .
H5 H7C 2.5518(2) no .
H5 C8 2.8724(15) no .
H5 H8 2.5082(2) no .
H5 C9 2.6844(13) no .
C6 H8 2.6885(17) no .
C6 H10 2.6360(15) no .
C8 H10 3.2600(16) no .
C8 H12 3.2666(16) no .
C8 H17 2.8431(16) no .
H8 C10 3.2635(16) no .
H8 C12 3.2684(15) no .
H8 C16 2.6875(15) no .
H8 C17 2.8682(17) no .
H8 H17 2.4861(2) no .
C10 H12 3.2492(17) no .
C10 H14A 2.6183(15) no .
C10 H14B 2.9704(17) no .
C10 H14C 3.2698(16) no .
H10 C12 3.2481(17) no .
H10 C14 2.6730(19) no .
H10 H14A 2.43293(18) no .
H10 H14B 3.0744(2) no .
H10 H14C 3.5180(3) no .
C12 H14A 3.2789(16) no .
C12 H14B 2.9443(17) no .
C12 H14C 2.6343(15) no .
C12 H15 2.7806(16) no .
H12 C14 2.6729(19) no .
H12 H14A 3.5382(2) no .
H12 H14B 3.0278(3) no .
H12 H14C 2.46293(19) no .
H12 C15 2.7622(16) no .
H12 H15 2.4253(2) no .
H12 C16 2.6313(15) no .
C13 H15 2.6479(13) no .
C13 H17 2.6631(14) no .
C14 H49B 2.9498(16) no .
H14A C49 3.2997(15) no .
H14A H49A 3.4651(3) no .
H14A H49B 2.40433(19) no .
H14C C49 3.5817(18) no .
H14C H49B 2.7223(3) no .
C15 H17 3.2623(12) no .
C15 H19 3.2546(16) no .
C15 H22 2.6802(12) no .
H15 C17 3.2602(13) no .
H15 C19 3.2556(15) no .
H15 C22 2.6777(15) no .
H15 H22 2.16720(14) no .
H15 C23 2.6667(17) no .
C17 H19 3.2542(17) no .
C17 H21A 3.2868(16) no .
C17 H21B 2.8629(15) no .
C17 H21C 2.6529(14) no .
H17 C19 3.2565(16) no .
H17 C21 2.6570(17) no .
H17 H21A 3.5546(2) no .
H17 H21B 2.9259(2) no .
H17 H21C 2.49843(19) no .
C19 H21A 2.5951(13) no .
C19 H21B 3.0078(13) no .
C19 H21C 3.2455(13) no .
C19 H24 2.6474(16) no .
H19 C21 2.6737(14) no .
H19 H21A 2.39688(18) no .
H19 H21B 3.1486(2) no .
H19 H21C 3.4794(3) no .
H19 C23 2.6678(13) no .
H19 C24 2.6533(13) no .
H19 H24 2.1298(2) no .
C20 H22 2.6705(13) no .
C20 H24 2.6579(17) no .
C22 H24 3.2595(15) no .
C22 H26 3.2606(16) no .
C22 H29 2.7180(15) no .
H22 C24 3.2588(16) no .
H22 C26 3.2610(17) no .
H22 C29 2.7061(13) no .
H22 H29 2.1827(2) no .
H22 C30 2.6820(14) no .
C24 H26 3.2508(13) no .
C24 H28A 2.7141(17) no .
C24 H28B 2.7991(17) no .
C24 H28C 3.3065(16) no .
H24 C26 3.2507(13) no .
H24 C28 2.6536(16) no .
H24 H28A 2.6106(2) no .
H24 H28B 2.7789(2) no .
H24 H28C 3.5817(3) no .
C26 H28A 3.1864(16) no .
C26 H28B 3.0959(16) no .
C26 H28C 2.5738(17) no .
C26 H31 2.6244(13) no .
H26 C28 2.6718(17) no .
H26 H28A 3.3971(4) no .
H26 H28B 3.2610(3) no .
H26 H28C 2.3604(2) no .
H26 C30 2.6632(17) no .
H26 C31 2.6299(15) no .
H26 H31 2.10802(17) no .
C27 H29 2.7034(17) no .
C27 H31 2.6431(14) no .
C29 H31 3.2550(17) no .
C29 H33 3.2630(13) no .
C29 H36 2.9221(17) no .
H29 C31 3.2589(17) no .
H29 C33 3.2646(13) no .
H29 C36 2.9855(16) no .
H29 H36 2.6974(2) no .
H29 C37 2.6914(14) no .
C31 H33 3.2443(15) no .
C31 H35A 2.6233(14) no .
C31 H35B 2.9903(13) no .
C31 H35C 3.2687(13) no .
H31 C33 3.2395(16) no .
H31 C35 2.6795(15) no .
H31 H35A 2.44502(18) no .
H31 H35B 3.0799(2) no .
H31 H35C 3.5242(3) no .
C33 H35A 3.2577(17) no .
C33 H35B 2.9364(17) no .
C33 H35C 2.6051(16) no .
C33 H38 2.8983(17) no .
H33 C35 2.6477(19) no .
H33 H35A 3.5202(2) no .
H33 H35B 2.9898(2) no .
H33 H35C 2.43964(19) no .
H33 C37 2.6080(16) no .
H33 C38 2.8375(17) no .
H33 H38 2.59567(16) no .
C34 H36 2.6449(16) no .
C34 H38 2.6635(15) no .
C36 H38 3.2662(14) no .
C36 H40 3.2522(16) no .
C36 H45 2.6553(16) no .
H36 C38 3.2636(15) no .
H36 C40 3.2533(16) no .
H36 C44 2.6453(16) no .
H36 C45 2.6428(17) no .
H36 H45 2.19853(19) no .
C38 H40 3.2513(18) no .
C38 H42A 2.9731(17) no .
C38 H42B 3.2495(16) no .
C38 H42C 2.5892(15) no .
H38 C40 3.2552(18) no .
H38 C42 2.658(2) no .
H38 H42A 3.0778(2) no .
H38 H42B 3.4960(3) no .
H38 H42C 2.4003(2) no .
C40 H42A 2.9361(18) no .
C40 H42B 2.6403(15) no .
C40 H42C 3.2816(16) no .
C40 H43 2.7638(17) no .
H40 C42 2.669(2) no .
H40 H42A 2.9985(3) no .
H40 H42B 2.47728(16) no .
H40 H42C 3.5451(3) no .
H40 C43 2.7671(14) no .
H40 H43 2.27019(16) no .
H40 C44 2.6936(15) no .
C41 H43 2.6951(16) no .
C41 H45 2.6463(16) no .
C43 H45 3.2602(16) no .
C43 H47 3.2671(16) no .
C43 H52 3.0080(16) no .
H43 C45 3.2658(17) no .
H43 C47 3.2703(16) no .
H43 C51 2.7065(16) no .
H43 C52 2.9812(17) no .
H43 H52 2.67837(17) no .
C45 H47 3.2411(17) no .
C45 H49A 3.2589(16) no .
C45 H49B 2.9963(15) no .
C45 H49C 2.6167(16) no .
H45 C47 3.2384(17) no .
H45 C49 2.6792(17) no .
H45 H49A 3.5071(3) no .
H45 H49B 3.1122(2) no .
H45 H49C 2.4294(2) no .
C47 H49A 2.6261(17) no .
C47 H49B 2.8984(17) no .
C47 H49C 3.2727(17) no .
C47 H50 2.6796(15) no .
H47 C49 2.646(2) no .
H47 H49A 2.46607(15) no .
H47 H49B 2.9446(2) no .
H47 H49C 3.5352(3) no .
H47 C50 2.7131(16) no .
H47 H50 2.37099(17) no .
H47 C51 2.6059(17) no .
C48 H50 2.5887(14) no .
C48 H52 2.7202(16) no .
C50 H52 3.2587(13) no .
C50 H54 3.2505(18) no .
C50 H57 2.6216(13) no .
H50 C52 3.2544(14) no .
H50 C54 3.2485(17) no .
H50 C57 2.5899(14) no .
H50 H57 2.19139(15) no .
H50 C58 2.5996(16) no .
C52 H54 3.2653(16) no .
C52 H56A 3.1516(17) no .
C52 H56B 3.1267(17) no .
C52 H56C 2.5519(16) no .
H52 C54 3.2673(14) no .
H52 C56 2.672(2) no .
H52 H56A 3.3441(2) no .
H52 H56B 3.3218(2) no .
H52 H56C 2.34147(17) no .
C54 H56A 2.7467(15) no .
C54 H56B 2.7691(14) no .
C54 H56C 3.3074(13) no .
C54 H59 2.8604(14) no .
H54 C56 2.6589(15) no .
H54 H56A 2.68120(19) no .
H54 H56B 2.7182(2) no .
H54 H56C 3.5906(3) no .
H54 C58 2.7221(15) no .
H54 C59 2.8750(13) no .
H54 H59 2.42892(15) no .
C55 H57 2.6185(15) no .
C55 H59 2.7028(16) no .
C57 H59 3.2570(17) no .
C57 H61 3.2536(14) no .
H57 C59 3.2550(17) no .
H57 C61 3.2513(15) no .
C59 H61 3.2605(13) no .
C59 H63A 3.1963(15) no .
C59 H63B 2.5746(16) no .
C59 H63C 3.1007(15) no .
H59 C61 3.2613(14) no .
H59 C63 2.6793(14) no .
H59 H63A 3.4220(2) no .
H59 H63B 2.36798(17) no .
H59 H63C 3.2466(3) no .
C61 H63A 2.6982(17) no .
C61 H63B 3.3117(17) no .
C61 H63C 2.8547(17) no .
H61 C63 2.6714(19) no .
H61 H63A 2.59807(17) no .
H61 H63B 3.5915(3) no .
H61 H63C 2.8385(2) no .
C1 H59 3.3292(16) no 2_546
H1 H57 3.5393(3) no 2_556
H1 C58 3.5872(16) no 2_556
H1 C59 3.3829(17) no 2_546
H1 H59 3.3721(3) no 2_546
C2 H47 3.4660(16) no 2_546
C3 H43 3.5870(16) no 2_556
C3 H47 2.9716(17) no 2_546
H3 H43 2.9201(2) no 2_556
H3 C47 3.1166(17) no 2_546
H3 H47 2.36414(16) no 2_546
H3 H49A 3.5193(2) no 2_546
C4 H56A 3.2807(17) no 2_556
C5 H42B 3.3744(15) no 4_454
C5 H56A 2.7704(16) no 2_556
H5 H28A 3.18565(19) no 3_666
H5 C42 3.086(2) no 4_454
H5 H42A 3.1712(3) no 4_454
H5 H42B 2.5186(2) no 4_454
H5 H42C 3.0877(3) no 4_454
H5 C56 3.524(2) no 2_556
H5 H56A 2.6558(3) no 2_556
H5 H56B 3.5073(3) no 2_546
C6 H54 3.4390(16) no 2_556
C6 H56A 3.2702(14) no 2_556
C6 H59 3.0830(15) no 2_546
C7 H7B 3.1343(14) no 3_566
C7 H7C 3.5466(15) no 3_566
C7 H42B 3.5598(19) no 4_454
H7A H7B 3.0887(2) no 3_566
H7A H7C 3.5062(3) no 3_566
H7A H52 3.1970(3) no 2_556
H7A H52 3.2095(2) no 4_464
H7A C56 3.366(2) no 2_556
H7A H56A 3.1987(2) no 2_556
H7A H56C 2.8348(3) no 2_556
H7B C7 3.1343(14) no 3_566
H7B H7A 3.0887(2) no 3_566
H7B H7B 2.8752(2) no 3_566
H7B H7C 2.9086(2) no 3_566
H7B C51 3.5776(15) no 2_546
H7B C52 3.4294(16) no 2_546
H7B H52 3.4418(4) no 2_546
H7C C7 3.5466(15) no 3_566
H7C H7A 3.5062(3) no 3_566
H7C H7B 2.9086(2) no 3_566
H7C C42 3.462(2) no 4_454
H7C H42A 3.2718(3) no 4_454
H7C H42B 2.76837(19) no 4_454
H7C C52 3.2981(16) no 2_546
H7C H52 3.3547(3) no 2_546
H7C C53 3.2995(16) no 2_546
H7C C56 3.464(2) no 2_546
H7C H56B 3.0810(2) no 2_546
H7C H56C 3.4658(4) no 2_546
C8 H28A 3.1491(14) no 3_666
C8 H59 2.9435(16) no 2_546
C8 H63B 3.1001(13) no 2_546
H8 H28A 3.3039(3) no 3_666
H8 H42B 3.5080(3) no 4_454
H8 H42C 3.4966(3) no 4_454
H8 H54 3.2257(2) no 2_546
H8 H59 2.7855(3) no 2_546
H8 H63B 3.5685(3) no 2_546
C9 H28A 3.4130(15) no 3_666
C9 H54 3.5108(17) no 2_556
C9 H59 3.0772(16) no 2_546
C9 H63B 3.1529(14) no 2_546
C10 H54 3.0068(16) no 2_556
C10 H63B 3.2785(15) no 2_546
H10 C54 3.0269(15) no 2_556
H10 H54 2.45228(16) no 2_556
H10 C55 3.3594(16) no 2_556
H10 C58 3.1228(17) no 2_556
H10 C59 3.0658(17) no 2_556
H10 H59 3.0081(3) no 2_556
C11 H63B 3.3977(16) no 2_546
C12 H19 3.4973(17) no 3_666
C12 H24 3.2261(15) no 3_666
C12 H63B 3.3014(16) no 2_546
H12 C19 3.5875(17) no 3_666
H12 H19 2.9004(3) no 3_666
H12 C21 3.5843(17) no 3_666
H12 H21A 3.0372(2) no 3_666
H12 H21B 3.3947(3) no 3_666
H12 H24 3.2236(3) no 3_666
H12 C35 3.5344(14) no 2_656
H12 H35B 3.3798(2) no 2_656
H12 H35C 2.9119(2) no 2_656
C13 H24 3.0733(15) no 3_666
C13 H28A 3.4580(13) no 3_666
C13 H63B 3.1533(15) no 2_546
C14 H59 3.5677(19) no 2_556
C14 H63C 3.3805(18) no 2_556
H14A C59 3.1043(17) no 2_556
H14A H59 2.9628(2) no 2_556
H14A C60 3.0821(17) no 2_556
H14A C63 3.0551(19) no 2_556
H14A H63B 3.0464(3) no 2_556
H14A H63C 2.6278(2) no 2_556
H14B C15 2.8780(16) no 1_565
H14B H15 3.0703(2) no 1_565
H14B C16 3.0254(16) no 1_565
H14B C17 3.5677(15) no 1_565
H14B C20 3.3117(17) no 1_565
H14B H22 3.5442(3) no 1_565
H14B H59 3.3750(2) no 2_556
H14B H63B 3.4031(3) no 2_556
H14B H63C 3.5258(3) no 2_556
H14C H22 3.1129(2) no 1_565
H14C H29 3.4547(2) no 1_565
H14C C35 3.3371(18) no 2_656
H14C H35A 3.05799(19) no 2_656
H14C H35C 2.7888(2) no 2_656
H14C H63C 3.5349(3) no 2_556
C15 H14B 2.8780(16) no 1_545
C15 H19 3.5778(16) no 3_666
C15 H21B 3.0744(14) no 3_666
H15 H14B 3.0703(2) no 1_545
H15 C21 3.4811(17) no 3_666
H15 H21A 3.5831(3) no 3_666
H15 H21B 2.74463(19) no 3_666
H15 C35 3.5971(17) no 2_656
H15 H35B 2.8960(2) no 2_656
H15 H35C 3.4050(2) no 2_656
C16 H14B 3.0254(16) no 1_545
C16 H19 3.5006(16) no 3_666
C16 H24 3.0461(15) no 3_666
C17 H14B 3.5677(15) no 1_545
C17 H24 2.9540(17) no 3_666
C17 H28B 3.5235(16) no 3_656
H17 C24 3.0569(16) no 3_666
H17 H24 2.8814(3) no 3_666
H17 C25 3.4854(15) no 3_666
H17 H28A 3.2079(3) no 3_666
H17 H28B 3.2934(3) no 3_656
H17 H42C 2.8579(2) no 4_454
C18 H28B 3.3819(16) no 3_656
C19 H12 3.5875(17) no 3_666
C19 H19 3.1846(16) no 3_656
H19 C12 3.4973(17) no 3_666
H19 H12 2.9004(3) no 3_666
H19 C15 3.5778(16) no 3_666
H19 C16 3.5006(16) no 3_666
H19 C19 3.1846(16) no 3_656
H19 H19 2.6289(3) no 3_656
H19 H21A 3.5330(2) no 3_656
C20 H14B 3.3117(17) no 1_545
C20 H21B 3.1565(15) no 3_666
C21 H12 3.5843(17) no 3_666
C21 H15 3.4811(17) no 3_666
C21 H28B 3.1407(17) no 3_656
C21 H33 2.7366(13) no 4_454
C21 H35C 3.3495(16) no 4_454
H21A H12 3.0372(2) no 3_666
H21A H15 3.5831(3) no 3_666
H21A H19 3.5330(2) no 3_656
H21A C22 3.4472(16) no 3_656
H21A C23 3.0620(16) no 3_656
H21A C24 2.8549(16) no 3_656
H21A H24 3.1690(2) no 3_656
H21A C25 3.0657(16) no 3_656
H21A C26 3.4450(15) no 3_656
H21A H28B 3.3683(2) no 3_656
H21A H33 2.8562(2) no 4_454
H21A H35C 2.8750(3) no 4_454
H21B H12 3.3947(3) no 3_666
H21B C15 3.0744(14) no 3_666
H21B H15 2.74463(19) no 3_666
H21B C20 3.1565(15) no 3_666
H21B C22 3.0122(16) no 3_666
H21B H22 3.1527(2) no 3_666
H21B C23 2.9100(16) no 3_666
H21B C24 3.5155(16) no 3_666
H21B C33 3.2951(13) no 4_454
H21B H33 2.42645(18) no 4_454
H21B C35 3.5390(19) no 4_454
H21B H35B 3.4059(3) no 4_454
H21B H35C 2.9909(2) no 4_454
H21B H38 3.4762(3) no 4_454
H21C C24 3.3108(16) no 3_656
H21C H24 3.5831(3) no 3_656
H21C C25 2.8868(16) no 3_656
H21C C26 3.2944(16) no 3_656
H21C H26 3.5412(2) no 3_656
H21C C28 3.0037(18) no 3_656
H21C H28B 2.40560(15) no 3_656
H21C H28C 3.3604(2) no 3_656
H21C C33 3.4199(14) no 4_454
H21C H33 2.4812(3) no 4_454
H21C C38 3.3589(14) no 4_454
H21C H38 3.1286(2) no 4_454
C22 H21A 3.4472(16) no 3_656
C22 H21B 3.0122(16) no 3_666
C22 H35B 3.5907(16) no 2_656
H22 H14B 3.5442(3) no 1_545
H22 H14C 3.1129(2) no 1_545
H22 H21B 3.1527(2) no 3_666
H22 H35B 2.8781(2) no 2_656
C23 H21A 3.0620(16) no 3_656
C23 H21B 2.9100(16) no 3_666
C24 H17 3.0569(16) no 3_666
C24 H21A 2.8549(16) no 3_656
C24 H21B 3.5155(16) no 3_666
C24 H21C 3.3108(16) no 3_656
H24 C12 3.2261(15) no 3_666
H24 H12 3.2236(3) no 3_666
H24 C13 3.0733(15) no 3_666
H24 C16 3.0461(15) no 3_666
H24 C17 2.9540(17) no 3_666
H24 H17 2.8814(3) no 3_666
H24 H21A 3.1690(2) no 3_656
H24 H21C 3.5831(3) no 3_656
C25 H17 3.4854(15) no 3_666
C25 H21A 3.0657(16) no 3_656
C25 H21C 2.8868(16) no 3_656
C25 H42C 3.2513(16) no 2_656
C26 H21A 3.4450(15) no 3_656
C26 H21C 3.2944(16) no 3_656
C26 H33 3.3572(17) no 2_646
C26 H38 3.1220(16) no 2_656
C26 H42C 3.5436(17) no 2_656
H26 H21C 3.5412(2) no 3_656
H26 C33 3.5633(17) no 2_646
H26 H33 3.3089(3) no 2_646
H26 C34 3.5454(15) no 2_646
H26 C36 2.8881(13) no 2_646
H26 H36 2.9986(2) no 2_646
H26 C37 3.1374(16) no 2_646
H26 H38 3.1479(3) no 2_656
H26 C41 3.3339(15) no 2_646
H26 H42C 3.5515(3) no 2_656
H26 H45 3.0476(2) no 2_646
C27 H33 3.5543(16) no 2_646
C27 H38 3.3067(16) no 2_656
C28 H21C 3.0037(18) no 3_656
C28 H42C 3.1049(18) no 2_656
C28 H56A 3.2094(19) no 4_554
H28A H5 3.18565(19) no 3_666
H28A C8 3.1491(14) no 3_666
H28A H8 3.3039(3) no 3_666
H28A C9 3.4130(15) no 3_666
H28A C13 3.4580(13) no 3_666
H28A H17 3.2079(3) no 3_666
H28A C42 3.464(2) no 2_656
H28A H42A 3.4957(2) no 2_656
H28A H42C 2.6943(2) no 2_656
H28A H56A 2.8936(2) no 4_554
H28B C17 3.5235(16) no 3_656
H28B H17 3.2934(3) no 3_656
H28B C18 3.3819(16) no 3_656
H28B C21 3.1407(17) no 3_656
H28B H21A 3.3683(2) no 3_656
H28B H21C 2.40560(15) no 3_656
H28B H56A 3.3029(2) no 4_554
H28B H56B 3.3629(2) no 4_554
H28C H21C 3.3604(2) no 3_656
H28C C39 3.5092(17) no 2_646
H28C C40 3.1926(16) no 2_646
H28C H40 3.4380(2) no 2_646
H28C C41 3.3048(12) no 2_646
H28C C42 3.556(2) no 2_656
H28C H42A 3.2132(3) no 2_656
H28C H42C 2.9885(3) no 2_656
H28C C56 3.432(2) no 4_554
H28C H56A 2.9088(2) no 4_554
H28C H56B 3.18443(19) no 4_554
C29 H35A 3.5717(16) no 2_646
C29 H35B 3.5286(15) no 2_656
H29 H14C 3.4547(2) no 1_545
H29 C35 3.566(2) no 2_646
H29 H35A 3.1927(3) no 2_646
H29 H35B 3.1759(3) no 2_656
H29 H35C 3.3143(3) no 2_646
H29 H49C 3.08256(19) no 1_545
C31 H36 3.1041(17) no 2_646
C31 H38 3.3837(16) no 2_656
C31 H45 3.1591(17) no 2_646
H31 C36 3.1726(16) no 2_646
H31 H36 2.6190(2) no 2_646
H31 C38 3.4142(17) no 2_656
H31 H38 2.8522(2) no 2_656
H31 C45 3.2327(17) no 2_646
H31 H45 2.28604(18) no 2_646
H31 H49C 3.4337(2) no 2_646
C32 H36 3.4302(19) no 2_646
C33 H21B 3.2951(13) no 4_555
C33 H21C 3.4199(14) no 4_555
C33 H26 3.5633(17) no 2_656
H33 C21 2.7366(13) no 4_555
H33 H21A 2.8562(2) no 4_555
H33 H21B 2.42646(18) no 4_555
H33 H21C 2.4812(3) no 4_555
H33 C26 3.3572(17) no 2_656
H33 H26 3.3089(3) no 2_656
H33 C27 3.5543(16) no 2_656
C34 H26 3.5454(15) no 2_656
C34 H49C 3.5322(16) no 1_545
C35 H12 3.5344(14) no 2_646
C35 H14C 3.3371(18) no 2_646
C35 H15 3.5971(17) no 2_646
C35 H21B 3.5390(19) no 4_555
C35 H29 3.566(2) no 2_656
C35 H36 3.271(2) no 2_646
C35 H45 3.2863(19) no 2_646
C35 H49C 3.558(2) no 2_646
H35A H14C 3.05799(19) no 2_646
H35A C29 3.5717(16) no 2_656
H35A H29 3.1927(3) no 2_656
H35A H36 3.1391(3) no 2_646
H35A C45 3.1960(17) no 2_646
H35A H45 2.5522(3) no 2_646
H35A C46 3.4876(17) no 2_646
H35A C49 3.046(2) no 2_646
H35A H49B 2.81161(18) no 2_646
H35A H49C 2.59404(18) no 2_646
H35B H12 3.3798(2) no 2_646
H35B H15 2.8960(2) no 2_646
H35B H21B 3.4059(3) no 4_555
H35B C22 3.5907(16) no 2_646
H35B H22 2.8781(2) no 2_646
H35B C29 3.5286(15) no 2_646
H35B H29 3.1759(3) no 2_646
H35B H36 2.8429(3) no 2_646
H35B H45 3.3916(3) no 2_646
H35C H12 2.9119(2) no 2_646
H35C H14C 2.7888(2) no 2_646
H35C H15 3.4050(2) no 2_646
H35C C21 3.3495(16) no 4_555
H35C H21A 2.8750(3) no 4_555
H35C H21B 2.9909(2) no 4_555
H35C H29 3.3143(3) no 2_656
C36 H26 2.8881(13) no 2_656
C36 H31 3.1726(16) no 2_656
C36 H49A 3.2672(14) no 1_545
C36 H49C 2.9469(15) no 1_545
H36 H26 2.9986(2) no 2_656
H36 C31 3.1041(17) no 2_656
H36 H31 2.6190(2) no 2_656
H36 C32 3.4302(19) no 2_656
H36 C35 3.271(2) no 2_656
H36 H35A 3.1391(3) no 2_656
H36 H35B 2.8429(3) no 2_656
H36 H49C 3.3869(3) no 1_545
H36 H63C 3.3513(3) no 2_546
C37 H26 3.1374(16) no 2_656
C37 H49C 2.7760(15) no 1_545
C38 H21C 3.3589(14) no 4_555
C38 H31 3.4142(17) no 2_646
C38 H49C 2.9206(13) no 1_545
H38 H21B 3.4762(3) no 4_555
H38 H21C 3.1286(2) no 4_555
H38 C26 3.1220(16) no 2_646
H38 H26 3.1479(3) no 2_646
H38 C27 3.3067(16) no 2_646
H38 C31 3.3837(16) no 2_646
H38 H31 2.8522(2) no 2_646
H38 H45 3.4856(2) no 1_545
H38 H49C 3.3881(3) no 1_545
C39 H28C 3.5092(17) no 2_656
C39 H49C 3.2034(13) no 1_545
C39 H56B 3.3903(16) no 3_667
C40 H28C 3.1926(16) no 2_656
C40 H49A 3.1973(13) no 1_545
C40 H49C 3.3689(15) no 1_545
C40 H56B 3.1046(14) no 3_667
C40 H56C 3.4013(16) no 3_667
H40 H28C 3.4380(2) no 2_656
H40 H49A 3.5406(3) no 1_545
H40 C56 2.9936(17) no 3_667
H40 H56A 3.4677(3) no 3_667
H40 H56B 2.5476(2) no 3_667
H40 H56C 2.6061(2) no 3_667
C41 H26 3.3339(15) no 2_656
C41 H28C 3.3048(12) no 2_656
C41 H49A 3.0410(14) no 1_545
C41 H49C 3.2956(16) no 1_545
C42 H5 3.086(2) no 4_555
C42 H7C 3.462(2) no 4_555
C42 H28A 3.464(2) no 2_646
C42 H28C 3.556(2) no 2_646
C42 H56B 3.113(2) no 3_667
H42A H5 3.1712(3) no 4_555
H42A H7C 3.2718(3) no 4_555
H42A H28A 3.4957(2) no 2_646
H42A H28C 3.2132(3) no 2_646
H42A C44 3.5440(15) no 1_545
H42A C45 3.2246(14) no 1_545
H42A H45 3.3559(3) no 1_545
H42A C46 3.4909(13) no 1_545
H42B C5 3.3744(15) no 4_555
H42B H5 2.5186(2) no 4_555
H42B C7 3.5598(19) no 4_555
H42B H7C 2.76837(19) no 4_555
H42B H8 3.5080(3) no 4_555
H42B C56 3.189(2) no 3_667
H42B H56B 2.24319(19) no 3_667
H42B H56C 3.4768(3) no 3_667
H42C H5 3.0877(3) no 4_555
H42C H8 3.4966(3) no 4_555
H42C H17 2.8579(2) no 4_555
H42C C25 3.2513(16) no 2_646
H42C C26 3.5436(17) no 2_646
H42C H26 3.5515(3) no 2_646
H42C C28 3.1049(18) no 2_646
H42C H28A 2.6943(2) no 2_646
H42C H28C 2.9885(3) no 2_646
C43 H61 2.7614(13) no 2_546
C43 H63A 3.3544(14) no 2_546
H43 C3 3.5870(16) no 2_546
H43 H3 2.9201(2) no 2_546
H43 H49A 3.5250(3) no 1_545
H43 H56C 3.2917(3) no 3_667
H43 H61 2.6861(2) no 2_546
C44 H42A 3.5440(15) no 1_565
C44 H49A 3.5971(16) no 1_545
C44 H61 3.5134(13) no 2_546
C44 H63A 3.2881(12) no 2_546
C44 H63C 3.5968(13) no 2_546
C45 H31 3.2327(17) no 2_656
C45 H35A 3.1960(17) no 2_656
C45 H42A 3.2246(14) no 1_565
C45 H63A 3.1666(13) no 2_546
H45 H26 3.0476(2) no 2_656
H45 C31 3.1591(17) no 2_656
H45 H31 2.28604(18) no 2_656
H45 C35 3.2863(19) no 2_656
H45 H35A 2.5522(3) no 2_656
H45 H35B 3.3916(3) no 2_656
H45 H38 3.4856(2) no 1_565
H45 H42A 3.3559(3) no 1_565
C46 H35A 3.4876(17) no 2_656
C46 H42A 3.4909(13) no 1_565
C46 H63A 3.0704(15) no 2_546
C47 H3 3.1166(17) no 2_556
C47 H63A 3.0914(15) no 2_546
H47 C2 3.4660(16) no 2_556
H47 C3 2.9716(17) no 2_556
H47 H3 2.36414(16) no 2_556
H47 C61 3.3615(15) no 2_556
H47 H61 3.2476(3) no 2_556
H47 C62 3.3696(15) no 2_556
H47 H63A 3.5391(3) no 2_546
C48 H61 2.9588(15) no 2_546
C48 H63A 3.2561(15) no 2_546
C49 H35A 3.046(2) no 2_656
C49 H63C 3.2199(17) no 2_556
H49A H3 3.5193(2) no 2_556
H49A C36 3.2672(14) no 1_565
H49A C40 3.1973(13) no 1_565
H49A H40 3.5406(3) no 1_565
H49A C41 3.0410(14) no 1_565
H49A H43 3.5250(3) no 1_565
H49A C44 3.5971(16) no 1_565
H49A C60 3.4927(14) no 2_556
H49A C61 3.2389(16) no 2_556
H49A H61 2.8682(2) no 2_556
H49A C63 3.4333(17) no 2_556
H49A H63C 2.7019(2) no 2_556
H49B H35A 2.81161(18) no 2_656
H49B H63A 3.4428(3) no 2_546
H49B H63C 2.9899(3) no 2_556
H49C H29 3.08256(19) no 1_565
H49C H31 3.4337(2) no 2_656
H49C C34 3.5322(16) no 1_565
H49C C35 3.558(2) no 2_656
H49C H35A 2.59404(18) no 2_656
H49C C36 2.9469(15) no 1_565
H49C H36 3.3869(3) no 1_565
H49C C37 2.7760(15) no 1_565
H49C C38 2.9206(13) no 1_565
H49C H38 3.3881(3) no 1_565
H49C C39 3.2034(13) no 1_565
H49C C40 3.3689(15) no 1_565
H49C C41 3.2956(16) no 1_565
H49C H63C 3.4981(2) no 2_556
C50 H61 3.2496(16) no 2_546
H50 C61 3.3338(16) no 2_546
H50 H61 3.2182(3) no 2_546
H50 H63A 3.3454(2) no 2_546
C51 H7B 3.5776(15) no 2_556
C51 H61 3.0765(16) no 2_546
C52 H7B 3.4294(16) no 2_556
C52 H7C 3.2981(16) no 2_556
H52 H7A 3.1970(3) no 2_546
H52 H7A 3.2095(2) no 4_565
H52 H7B 3.4418(4) no 2_556
H52 H7C 3.3547(3) no 2_556
C53 H7C 3.2995(16) no 2_556
C54 H10 3.0269(15) no 2_546
H54 C6 3.4390(16) no 2_546
H54 H8 3.2257(2) no 2_556
H54 C9 3.5108(17) no 2_546
H54 C10 3.0068(16) no 2_546
H54 H10 2.45228(16) no 2_546
C55 H10 3.3594(16) no 2_546
C56 H5 3.524(2) no 2_546
C56 H7A 3.366(2) no 2_546
C56 H7C 3.464(2) no 2_556
C56 H28C 3.432(2) no 4_455
C56 H40 2.9936(17) no 3_667
C56 H42B 3.189(2) no 3_667
H56A C4 3.2807(17) no 2_546
H56A C5 2.7704(16) no 2_546
H56A H5 2.6558(3) no 2_546
H56A C6 3.2702(14) no 2_546
H56A H7A 3.1987(2) no 2_546
H56A C28 3.2094(19) no 4_455
H56A H28A 2.8936(2) no 4_455
H56A H28B 3.3029(2) no 4_455
H56A H28C 2.9088(2) no 4_455
H56A H40 3.4677(3) no 3_667
H56B H5 3.5073(3) no 2_556
H56B H7C 3.0810(2) no 2_556
H56B H28B 3.3629(2) no 4_455
H56B H28C 3.18443(19) no 4_455
H56B C39 3.3903(16) no 3_667
H56B C40 3.1046(14) no 3_667
H56B H40 2.5476(2) no 3_667
H56B C42 3.113(2) no 3_667
H56B H42B 2.24319(19) no 3_667
H56C H7A 2.8348(3) no 2_546
H56C H7C 3.4658(4) no 2_556
H56C C40 3.4013(16) no 3_667
H56C H40 2.6061(2) no 3_667
H56C H42B 3.4768(3) no 3_667
H56C H43 3.2917(3) no 3_667
C57 H57 3.2543(16) no 2_556
H57 H1 3.5393(3) no 2_546
H57 C57 3.2543(16) no 2_546
H57 C58 3.3474(16) no 2_546
H57 C59 3.4113(17) no 2_546
H57 C60 3.3762(17) no 2_546
H57 C61 3.2412(15) no 2_546
H57 C62 3.1731(15) no 2_546
C58 H1 3.5872(16) no 2_546
C58 H10 3.1228(17) no 2_546
C58 H57 3.3474(16) no 2_556
C59 H1 3.3829(17) no 2_556
C59 H10 3.0658(17) no 2_546
C59 H14A 3.1043(17) no 2_546
C59 H57 3.4113(17) no 2_556
H59 C1 3.3292(16) no 2_556
H59 H1 3.3721(3) no 2_556
H59 C6 3.0830(15) no 2_556
H59 C8 2.9435(16) no 2_556
H59 H8 2.7855(3) no 2_556
H59 C9 3.0772(16) no 2_556
H59 H10 3.0081(3) no 2_546
H59 C14 3.5677(19) no 2_546
H59 H14A 2.9628(2) no 2_546
H59 H14B 3.3750(2) no 2_546
C60 H14A 3.0821(17) no 2_546
C60 H49A 3.4927(14) no 2_546
C60 H57 3.3762(17) no 2_556
C61 H47 3.3615(15) no 2_546
C61 H49A 3.2389(16) no 2_546
C61 H50 3.3338(16) no 2_556
C61 H57 3.2412(15) no 2_556
H61 C43 2.7614(13) no 2_556
H61 H43 2.6861(2) no 2_556
H61 C44 3.5134(13) no 2_556
H61 H47 3.2476(3) no 2_546
H61 C48 2.9588(15) no 2_556
H61 H49A 2.8682(2) no 2_546
H61 C50 3.2496(16) no 2_556
H61 H50 3.2182(3) no 2_556
H61 C51 3.0765(16) no 2_556
C62 H47 3.3696(15) no 2_546
C62 H57 3.1731(15) no 2_556
C63 H14A 3.0551(19) no 2_546
C63 H49A 3.4333(17) no 2_546
H63A C43 3.3544(14) no 2_556
H63A C44 3.2881(12) no 2_556
H63A C45 3.1666(13) no 2_556
H63A C46 3.0704(15) no 2_556
H63A C47 3.0914(15) no 2_556
H63A H47 3.5391(3) no 2_556
H63A C48 3.2561(15) no 2_556
H63A H49B 3.4428(3) no 2_556
H63A H50 3.3454(2) no 2_556
H63B C8 3.1001(13) no 2_556
H63B H8 3.5685(3) no 2_556
H63B C9 3.1529(14) no 2_556
H63B C10 3.2785(15) no 2_556
H63B C11 3.3977(16) no 2_556
H63B C12 3.3014(16) no 2_556
H63B C13 3.1533(15) no 2_556
H63B H14A 3.0464(3) no 2_546
H63B H14B 3.4031(3) no 2_546
H63C C14 3.3805(18) no 2_546
H63C H14A 2.6278(2) no 2_546
H63C H14B 3.5258(3) no 2_546
H63C H14C 3.5349(3) no 2_546
H63C H36 3.3513(3) no 2_556
H63C C44 3.5968(13) no 2_556
H63C C49 3.2199(17) no 2_546
H63C H49A 2.7019(2) no 2_546
H63C H49B 2.9899(3) no 2_546
H63C H49C 3.4981(2) no 2_546

loop_
_geom_torsion_atom_site_label_1
_geom_torsion_atom_site_label_2
_geom_torsion_atom_site_label_3
_geom_torsion_atom_site_label_4
_geom_torsion
_geom_torsion_publ_flag
C2 C1 C6 C5 -1.2(2) no
C2 C1 C6 C9 177.40(12) no
C6 C1 C2 C3 -1.9(2) no
C6 C1 C2 C62 178.53(12) no
C1 C2 C3 C4 3.0(2) no
C1 C2 C62 C57 -33.3(2) no
C1 C2 C62 C61 142.88(14) no
C3 C2 C62 C57 147.16(14) no
C3 C2 C62 C61 -36.7(2) no
C62 C2 C3 C4 -177.41(12) no
C2 C3 C4 C5 -1.1(2) no
C2 C3 C4 C7 -179.63(13) no
C3 C4 C5 C6 -2.0(2) no
C7 C4 C5 C6 176.47(14) no
C4 C5 C6 C1 3.1(2) no
C4 C5 C6 C9 -175.37(13) no
C1 C6 C9 C8 136.25(14) no
C1 C6 C9 C10 -42.51(19) no
C5 C6 C9 C8 -45.2(2) no
C5 C6 C9 C10 136.00(14) no
C9 C8 C13 C12 -3.0(2) no
C9 C8 C13 C16 177.51(11) no
C13 C8 C9 C6 -176.84(11) no
C13 C8 C9 C10 1.9(2) no
C6 C9 C10 C11 -179.89(11) no
C8 C9 C10 C11 1.3(2) no
C9 C10 C11 C12 -3.3(2) no
C9 C10 C11 C14 174.53(11) no
C10 C11 C12 C13 2.2(2) no
C14 C11 C12 C13 -175.68(12) no
C11 C12 C13 C8 1.0(2) no
C11 C12 C13 C16 -179.58(11) no
C8 C13 C16 C15 -138.00(13) no
C8 C13 C16 C17 45.6(2) no
C12 C13 C16 C15 42.6(2) no
C12 C13 C16 C17 -133.90(13) no
C16 C15 C20 C19 2.0(2) no
C16 C15 C20 C23 -179.87(13) no
C20 C15 C16 C13 -177.33(13) no
C20 C15 C16 C17 -0.8(2) no
C13 C16 C17 C18 174.56(13) no
C15 C16 C17 C18 -1.9(2) no
C16 C17 C18 C19 3.3(2) no
C16 C17 C18 C21 -171.41(13) no
C17 C18 C19 C20 -2.0(2) no
C21 C18 C19 C20 172.64(13) no
C18 C19 C20 C15 -0.6(2) no
C18 C19 C20 C23 -178.69(13) no
C15 C20 C23 C22 23.6(2) no
C15 C20 C23 C24 -155.25(14) no
C19 C20 C23 C22 -158.33(14) no
C19 C20 C23 C24 22.8(2) no
C23 C22 C27 C26 -1.2(2) no
C23 C22 C27 C30 178.86(13) no
C27 C22 C23 C20 -179.08(13) no
C27 C22 C23 C24 -0.2(2) no
C20 C23 C24 C25 -179.77(13) no
C22 C23 C24 C25 1.3(2) no
C23 C24 C25 C26 -1.0(2) no
C23 C24 C25 C28 177.30(13) no
C24 C25 C26 C27 -0.4(2) no
C28 C25 C26 C27 -178.70(13) no
C25 C26 C27 C22 1.5(2) no
C25 C26 C27 C30 -178.57(13) no
C22 C27 C30 C29 21.8(2) no
C22 C27 C30 C31 -158.10(14) no
C26 C27 C30 C29 -158.20(14) no
C26 C27 C30 C31 21.9(2) no
C30 C29 C34 C33 -0.6(2) no
C30 C29 C34 C37 177.23(13) no
C34 C29 C30 C27 177.92(13) no
C34 C29 C30 C31 -2.2(2) no
C27 C30 C31 C32 -176.62(13) no
C29 C30 C31 C32 3.5(2) no
C30 C31 C32 C33 -1.8(2) no
C30 C31 C32 C35 179.55(13) no
C31 C32 C33 C34 -1.2(2) no
C35 C32 C33 C34 177.43(15) no
C32 C33 C34 C29 2.4(2) no
C32 C33 C34 C37 -175.55(13) no
C29 C34 C37 C36 -54.3(2) no
C29 C34 C37 C38 128.82(14) no
C33 C34 C37 C36 123.60(14) no
C33 C34 C37 C38 -53.3(2) no
C37 C36 C41 C40 -3.99(19) no
C37 C36 C41 C44 176.65(11) no
C41 C36 C37 C34 -174.64(11) no
C41 C36 C37 C38 2.3(2) no
C34 C37 C38 C39 177.97(11) no
C36 C37 C38 C39 1.1(2) no
C37 C38 C39 C40 -2.5(2) no
C37 C38 C39 C42 176.66(12) no
C38 C39 C40 C41 0.7(2) no
C42 C39 C40 C41 -178.46(13) no
C39 C40 C41 C36 2.5(2) no
C39 C40 C41 C44 -178.18(12) no
C36 C41 C44 C43 149.59(12) no
C36 C41 C44 C45 -26.79(17) no
C40 C41 C44 C43 -29.74(19) no
C40 C41 C44 C45 153.88(12) no
C44 C43 C48 C47 -0.91(19) no
C44 C43 C48 C51 172.39(11) no
C48 C43 C44 C41 -172.93(11) no
C48 C43 C44 C45 3.51(18) no
C41 C44 C45 C46 172.58(10) no
C43 C44 C45 C46 -3.93(19) no
C44 C45 C46 C47 1.62(19) no
C44 C45 C46 C49 -175.72(11) no
C45 C46 C47 C48 1.14(19) no
C49 C46 C47 C48 178.52(11) no
C46 C47 C48 C43 -1.48(19) no
C46 C47 C48 C51 -175.08(11) no
C43 C48 C51 C50 -129.08(14) no
C43 C48 C51 C52 51.1(2) no
C47 C48 C51 C50 44.32(19) no
C47 C48 C51 C52 -135.53(14) no
C51 C50 C55 C54 2.6(2) no
C51 C50 C55 C58 -177.13(13) no
C55 C50 C51 C48 -179.87(13) no
C55 C50 C51 C52 -0.0(2) no
C48 C51 C52 C53 177.56(13) no
C50 C51 C52 C53 -2.3(2) no
C51 C52 C53 C54 2.0(2) no
C51 C52 C53 C56 -177.52(13) no
C52 C53 C54 C55 0.7(2) no
C56 C53 C54 C55 -179.84(14) no
C53 C54 C55 C50 -2.9(2) no
C53 C54 C55 C58 176.79(13) no
C50 C55 C58 C57 31.7(2) no
C50 C55 C58 C59 -144.49(14) no
C54 C55 C58 C57 -148.02(15) no
C54 C55 C58 C59 35.8(2) no
C58 C57 C62 C2 172.04(13) no
C58 C57 C62 C61 -4.3(2) no
C62 C57 C58 C55 -172.06(13) no
C62 C57 C58 C59 4.2(2) no
C55 C58 C59 C60 174.38(13) no
C57 C58 C59 C60 -1.8(2) no
C58 C59 C60 C61 -0.6(2) no
C58 C59 C60 C63 -176.63(13) no
C59 C60 C61 C62 0.5(2) no
C63 C60 C61 C62 176.61(13) no
C60 C61 C62 C2 -174.36(13) no
C60 C61 C62 C57 1.8(2) no
